data_4507420
loop_
_publ_author_name
'Nandurkar, Nitin S.'
'Kumar, N. N. Bhuvan'
'Mukhina, Olga A.'
'Kutateladze, Andrei G.'

_publ_section_title
;
 Photoassisted Access to Enantiopure Conformationally Locked
 Ribofuranosylamines Spiro-Linked to Oxazolidino-Diketopiperazines.
;
_journal_issue 1
_journal_name_full 'ACS Combinatorial Science'
_journal_page_first 73
_journal_paper_doi 10.1021/co3001296
_journal_volume 15
_journal_year 2013
_chemical_formula_moiety 'C22 H19 N2 O5'
_chemical_formula_sum 'C22 H19 N2 O5'
_chemical_formula_weight 391.39
_chemical_name_common 'compound 5d'
_chemical_name_systematic
;
anti-12-Hydroxy-4-phenyl-10,11-benzo-5,16-dioxa-3,9-
diazatetracyclo[11.2.1.0^1,9^.0^3,7^]hexadeca-10,14-diene-2,8-dione 
;
_space_group_IT_number 19
_symmetry_cell_setting orthorhombic
_symmetry_space_group_name_Hall 'P 2ac 2ab'
_symmetry_space_group_name_H-M 'P 21 21 21'
_atom_sites_solution_hydrogens geom
_atom_sites_solution_primary direct
_atom_sites_solution_secondary difmap
_audit_creation_method SHELXL-97
_cell_angle_alpha 90.00
_cell_angle_beta 90.00
_cell_angle_gamma 90.00
_cell_formula_units_Z 4
_cell_length_a 7.4316(3)
_cell_length_b 22.6244(9)
_cell_length_c 10.7533(4)
_cell_measurement_reflns_used 9758
_cell_measurement_temperature 296(2)
_cell_measurement_theta_max 26.21
_cell_measurement_theta_min 2.88
_cell_volume 1808.01(12)
_computing_cell_refinement 'Bruker SAINT'
_computing_data_collection 'Bruker APEX2'
_computing_data_reduction 'Bruker SAINT'
_computing_molecular_graphics 'Bruker SHELXTL'
_computing_publication_material 'Bruker SHELXTL'
_computing_structure_refinement 'SHELXL-97 (Sheldrick, 2008)'
_computing_structure_solution 'SHELXS-97 (Sheldrick, 2008)'
_diffrn_ambient_temperature 296(2)
_diffrn_detector_area_resol_mean 8.33
_diffrn_measured_fraction_theta_full 1.000
_diffrn_measured_fraction_theta_max 1.000
_diffrn_measurement_device_type 'Bruker D8 APEX II Diffractometer'
_diffrn_measurement_method '\f and \w scans'
_diffrn_radiation_monochromator graphite
_diffrn_radiation_source 'fine-focus sealed tube'
_diffrn_radiation_type MoK\a
_diffrn_radiation_wavelength 0.71073
_diffrn_reflns_av_R_equivalents 0.1406
_diffrn_reflns_av_sigmaI/netI 0.0535
_diffrn_reflns_limit_h_max 9
_diffrn_reflns_limit_h_min -9
_diffrn_reflns_limit_k_max 27
_diffrn_reflns_limit_k_min -27
_diffrn_reflns_limit_l_max 13
_diffrn_reflns_limit_l_min -13
_diffrn_reflns_number 85858
_diffrn_reflns_theta_full 25.68
_diffrn_reflns_theta_max 25.68
_diffrn_reflns_theta_min 1.80
_exptl_absorpt_coefficient_mu 0.103
_exptl_absorpt_correction_T_max 0.9922
_exptl_absorpt_correction_T_min 0.9758
_exptl_absorpt_correction_type multi-scan
_exptl_crystal_colour colourless
_exptl_crystal_density_diffrn 1.438
_exptl_crystal_density_method 'not measured'
_exptl_crystal_description plate
_exptl_crystal_F_000 820
_exptl_crystal_size_max 0.24
_exptl_crystal_size_mid 0.15
_exptl_crystal_size_min 0.08
_refine_diff_density_max 0.220
_refine_diff_density_min -0.245
_refine_diff_density_rms 0.052
_refine_ls_abs_structure_details 'Flack H D (1983), Acta Cryst. A39, 876-881'
_refine_ls_abs_structure_Flack -1(2)
_refine_ls_extinction_method none
_refine_ls_goodness_of_fit_ref 1.226
_refine_ls_hydrogen_treatment noref
_refine_ls_matrix_type full
_refine_ls_number_parameters 263
_refine_ls_number_reflns 3418
_refine_ls_number_restraints 0
_refine_ls_restrained_S_all 1.226
_refine_ls_R_factor_all 0.1223
_refine_ls_R_factor_gt 0.1096
_refine_ls_shift/su_max 0.000
_refine_ls_shift/su_mean 0.000
_refine_ls_structure_factor_coef Fsqd
_refine_ls_weighting_details 'calc w=1/[\s^2^(Fo^2^)+(0.0491P)^2^+2.1105P] where P=(Fo^2^+2Fc^2^)/3'
_refine_ls_weighting_scheme calc
_refine_ls_wR_factor_gt 0.1631
_refine_ls_wR_factor_ref 0.1692
_reflns_number_gt 2925
_reflns_number_total 3418
_reflns_threshold_expression >2sigma(I)
_cod_data_source_file co3001296_si_002.cif
_cod_data_source_block 5d
_cod_depositor_comments
;
The following automatic conversions were performed:

'_symmetry_cell_setting' value 'Orthorhombic' changed to
'orthorhombic' according to
/home/saulius/struct/CIF-dictionaries/cif_core.dic dictionary named
'cif_core.dic' version 2.4.2 from 2011-04-26.

Automatic conversion script
Id: cif_fix_values 1891 2012-01-12 08:04:46Z andrius 
;
_cod_original_sg_symbol_H-M 'P2(1)2(1)2(1) '
_cod_database_code 4507420

loop_
_symmetry_equiv_pos_as_xyz
'x, y, z'
'x+1/2, -y+1/2, -z'
'-x, y+1/2, -z+1/2'
'-x+1/2, -y, z+1/2'

loop_
_atom_site_label
_atom_site_type_symbol
_atom_site_fract_x
_atom_site_fract_y
_atom_site_fract_z
_atom_site_U_iso_or_equiv
_atom_site_adp_type
_atom_site_occupancy
_atom_site_symmetry_multiplicity
_atom_site_calc_flag
_atom_site_refinement_flags
O1 O 0.4241(5) 0.37235(14) 0.5377(3) 0.0492(9) Uani 1 1 d .
O2 O 0.5790(4) 0.19826(14) 0.6534(3) 0.0468(9) Uani 1 1 d .
O3 O 0.2405(5) 0.13222(16) 1.1110(3) 0.0564(10) Uani 1 1 d .
H3 H 0.3023 0.1449 1.1683 0.085 Uiso 1 1 calc R
O4 O 0.1902(4) 0.25111(13) 0.8874(3) 0.0383(7) Uani 1 1 d .
O5 O -0.0498(4) 0.30989(14) 0.7060(3) 0.0420(8) Uani 1 1 d .
N1 N 0.2287(5) 0.30719(15) 0.6242(3) 0.0335(8) Uani 1 1 d .
N2 N 0.2851(4) 0.19348(15) 0.7183(3) 0.0316(8) Uani 1 1 d .
C1 C 0.1426(7) 0.5021(2) 0.8512(5) 0.0558(14) Uani 1 1 d .
H1 H 0.1242 0.5320 0.9092 0.067 Uiso 1 1 calc R
C2 C 0.2326(8) 0.4518(2) 0.8849(5) 0.0586(15) Uani 1 1 d .
H2 H 0.2727 0.4472 0.9662 0.070 Uiso 1 1 calc R
C3 C 0.2640(7) 0.4079(2) 0.7988(4) 0.0479(12) Uani 1 1 d .
H3A H 0.3275 0.3743 0.8219 0.058 Uiso 1 1 calc R
C4 C 0.2018(6) 0.41368(19) 0.6783(4) 0.0346(10) Uani 1 1 d .
C5 C 0.2416(6) 0.36854(19) 0.5793(4) 0.0372(11) Uani 1 1 d .
H5A H 0.1600 0.3742 0.5087 0.045 Uiso 1 1 calc R
C6 C 0.0957(6) 0.28554(19) 0.6927(4) 0.0309(10) Uani 1 1 d .
C7 C 0.1374(5) 0.22920(19) 0.7683(4) 0.0332(10) Uani 1 1 d .
C8 C 0.3132(6) 0.13399(19) 0.7664(4) 0.0363(10) Uani 1 1 d .
C9 C 0.3133(6) 0.1198(2) 0.8950(4) 0.0391(11) Uani 1 1 d .
C10 C 0.3477(7) 0.0606(2) 0.9240(5) 0.0501(13) Uani 1 1 d .
H10 H 0.3484 0.0494 1.0072 0.060 Uiso 1 1 calc R
C11 C 0.3804(7) 0.0183(2) 0.8353(6) 0.0586(15) Uani 1 1 d .
H11 H 0.4065 -0.0203 0.8592 0.070 Uiso 1 1 calc R
C12 C 0.5256(6) 0.3237(2) 0.5874(5) 0.0459(12) Uani 1 1 d .
H12A H 0.5671 0.3320 0.6711 0.055 Uiso 1 1 calc R
H12B H 0.6281 0.3144 0.5352 0.055 Uiso 1 1 calc R
C13 C 0.3888(6) 0.27462(19) 0.5864(4) 0.0347(10) Uani 1 1 d .
H13 H 0.3715 0.2627 0.4995 0.042 Uiso 1 1 calc R
C14 C 0.4291(5) 0.2195(2) 0.6597(4) 0.0336(10) Uani 1 1 d .
C15 C 0.3408(6) 0.0909(2) 0.6778(5) 0.0441(12) Uani 1 1 d .
H15 H 0.3367 0.1011 0.5940 0.053 Uiso 1 1 calc R
C16 C 0.3747(7) 0.0328(2) 0.7109(6) 0.0529(14) Uani 1 1 d .
H16 H 0.3933 0.0041 0.6504 0.063 Uiso 1 1 calc R
C17 C 0.2822(6) 0.1638(2) 0.9996(4) 0.0430(12) Uani 1 1 d .
H17 H 0.3937 0.1860 1.0130 0.052 Uiso 1 1 calc R
C18 C 0.1302(7) 0.2076(2) 0.9771(4) 0.0433(12) Uani 1 1 d .
H18 H 0.0958 0.2268 1.0552 0.052 Uiso 1 1 calc R
C19 C -0.0258(6) 0.19192(19) 0.7953(4) 0.0366(10) Uani 1 1 d .
H19 H -0.1092 0.1788 0.7369 0.044 Uiso 1 1 calc R
C20 C -0.0306(6) 0.1809(2) 0.9162(5) 0.0457(12) Uani 1 1 d .
H20 H -0.1205 0.1598 0.9568 0.055 Uiso 1 1 calc R
C21 C 0.1071(7) 0.4637(2) 0.6460(5) 0.0441(12) Uani 1 1 d .
H21 H 0.0611 0.4675 0.5660 0.053 Uiso 1 1 calc R
C22 C 0.0801(7) 0.5085(2) 0.7329(6) 0.0530(14) Uani 1 1 d .
H22 H 0.0194 0.5428 0.7102 0.064 Uiso 1 1 calc R

loop_
_atom_site_aniso_label
_atom_site_aniso_U_11
_atom_site_aniso_U_22
_atom_site_aniso_U_33
_atom_site_aniso_U_23
_atom_site_aniso_U_13
_atom_site_aniso_U_12
O1 0.0426(19) 0.046(2) 0.059(2) 0.0094(17) 0.0178(17) -0.0002(17)
O2 0.0245(17) 0.053(2) 0.063(2) 0.0057(17) 0.0065(15) 0.0034(15)
O3 0.059(2) 0.073(3) 0.0367(17) 0.0134(18) -0.0090(18) -0.012(2)
O4 0.0426(17) 0.0418(17) 0.0306(15) -0.0013(14) 0.0003(14) -0.0044(15)
O5 0.0260(17) 0.0496(19) 0.0503(19) 0.0021(17) 0.0027(15) 0.0058(15)
N1 0.0278(19) 0.039(2) 0.0342(19) 0.0041(17) 0.0048(17) 0.0023(16)
N2 0.0246(17) 0.0345(19) 0.0358(19) 0.0038(16) 0.0059(16) 0.0051(16)
C1 0.053(3) 0.052(3) 0.063(4) -0.017(3) 0.012(3) -0.004(3)
C2 0.072(4) 0.061(3) 0.043(3) -0.009(3) -0.006(3) -0.004(3)
C3 0.052(3) 0.046(3) 0.045(3) 0.001(2) -0.004(2) 0.005(2)
C4 0.026(2) 0.040(2) 0.038(2) 0.004(2) 0.000(2) -0.003(2)
C5 0.037(3) 0.037(2) 0.038(2) 0.004(2) 0.001(2) 0.000(2)
C6 0.026(2) 0.039(2) 0.027(2) -0.0057(19) -0.0011(19) 0.003(2)
C7 0.024(2) 0.042(2) 0.034(2) -0.003(2) -0.0031(18) -0.0024(19)
C8 0.023(2) 0.038(2) 0.048(3) 0.004(2) 0.000(2) 0.004(2)
C9 0.025(2) 0.048(3) 0.045(3) 0.006(2) -0.005(2) 0.000(2)
C10 0.039(3) 0.053(3) 0.058(3) 0.017(3) -0.008(2) 0.003(2)
C11 0.048(3) 0.041(3) 0.087(4) 0.010(3) 0.000(3) 0.013(2)
C12 0.035(3) 0.051(3) 0.052(3) 0.005(2) 0.012(2) 0.000(2)
C13 0.027(2) 0.044(3) 0.033(2) -0.002(2) 0.0075(19) 0.0010(19)
C14 0.024(2) 0.044(3) 0.033(2) -0.003(2) 0.0002(19) 0.003(2)
C15 0.036(3) 0.047(3) 0.050(3) 0.001(2) 0.007(2) 0.007(2)
C16 0.042(3) 0.046(3) 0.070(4) -0.002(3) 0.007(3) 0.008(2)
C17 0.033(3) 0.057(3) 0.038(3) 0.005(2) -0.006(2) -0.010(2)
C18 0.048(3) 0.053(3) 0.028(2) 0.000(2) 0.004(2) -0.005(2)
C19 0.023(2) 0.042(3) 0.045(3) 0.000(2) -0.002(2) -0.0026(19)
C20 0.035(3) 0.049(3) 0.052(3) 0.008(3) 0.014(2) 0.000(2)
C21 0.037(3) 0.051(3) 0.045(3) 0.006(2) -0.002(2) 0.004(2)
C22 0.040(3) 0.040(3) 0.080(4) 0.000(3) 0.010(3) 0.004(2)

loop_
_atom_type_symbol
_atom_type_description
_atom_type_scat_dispersion_real
_atom_type_scat_dispersion_imag
_atom_type_scat_source
C C 0.0033 0.0016 'International Tables Vol C Tables 4.2.6.8 and 6.1.1.4'
H H 0.0000 0.0000 'International Tables Vol C Tables 4.2.6.8 and 6.1.1.4'
N N 0.0061 0.0033 'International Tables Vol C Tables 4.2.6.8 and 6.1.1.4'
O O 0.0106 0.0060 'International Tables Vol C Tables 4.2.6.8 and 6.1.1.4'

loop_
_geom_angle_atom_site_label_1
_geom_angle_atom_site_label_2
_geom_angle_atom_site_label_3
_geom_angle
C5 O1 C12 109.6(3)
C17 O3 H3 109.5
C7 O4 C18 106.1(3)
C6 N1 C13 125.2(4)
C6 N1 C5 125.4(4)
C13 N1 C5 109.4(3)
C14 N2 C8 116.5(3)
C14 N2 C7 121.0(3)
C8 N2 C7 119.1(3)
C22 C1 C2 120.1(5)
C22 C1 H1 119.9
C2 C1 H1 119.9
C1 C2 C3 120.3(5)
C1 C2 H2 119.9
C3 C2 H2 119.9
C2 C3 C4 120.4(5)
C2 C3 H3A 119.8
C4 C3 H3A 119.8
C21 C4 C3 119.0(4)
C21 C4 C5 118.7(4)
C3 C4 C5 122.3(4)
O1 C5 N1 102.8(3)
O1 C5 C4 111.5(4)
N1 C5 C4 113.2(4)
O1 C5 H5A 109.7
N1 C5 H5A 109.7
C4 C5 H5A 109.7
O5 C6 N1 123.9(4)
O5 C6 C7 119.2(4)
N1 C6 C7 116.6(4)
O4 C7 N2 108.3(3)
O4 C7 C19 104.0(3)
N2 C7 C19 111.4(3)
O4 C7 C6 103.9(3)
N2 C7 C6 114.4(3)
C19 C7 C6 113.8(3)
C15 C8 C9 120.9(4)
C15 C8 N2 115.4(4)
C9 C8 N2 123.7(4)
C10 C9 C8 115.7(5)
C10 C9 C17 119.3(4)
C8 C9 C17 125.0(4)
C11 C10 C9 123.0(5)
C11 C10 H10 118.5
C9 C10 H10 118.5
C10 C11 C16 120.2(5)
C10 C11 H11 119.9
C16 C11 H11 119.9
O1 C12 C13 102.0(4)
O1 C12 H12A 111.4
C13 C12 H12A 111.4
O1 C12 H12B 111.4
C13 C12 H12B 111.4
H12A C12 H12B 109.2
N1 C13 C14 115.8(3)
N1 C13 C12 100.1(3)
C14 C13 C12 118.2(4)
N1 C13 H13 107.3
C14 C13 H13 107.3
C12 C13 H13 107.3
O2 C14 N2 124.8(4)
O2 C14 C13 118.7(4)
N2 C14 C13 116.1(3)
C8 C15 C16 121.4(5)
C8 C15 H15 119.3
C16 C15 H15 119.3
C11 C16 C15 118.7(5)
C11 C16 H16 120.6
C15 C16 H16 120.6
O3 C17 C9 109.1(4)
O3 C17 C18 107.3(4)
C9 C17 C18 114.9(4)
O3 C17 H17 108.5
C9 C17 H17 108.5
C18 C17 H17 108.5
O4 C18 C20 103.2(4)
O4 C18 C17 108.6(4)
C20 C18 C17 113.7(4)
O4 C18 H18 110.3
C20 C18 H18 110.3
C17 C18 H18 110.3
C20 C19 C7 108.5(4)
C20 C19 H19 125.8
C7 C19 H19 125.8
C19 C20 C18 109.5(4)
C19 C20 H20 125.2
C18 C20 H20 125.2
C4 C21 C22 120.1(5)
C4 C21 H21 119.9
C22 C21 H21 119.9
C1 C22 C21 120.0(5)
C1 C22 H22 120.0
C21 C22 H22 120.0

loop_
_geom_bond_atom_site_label_1
_geom_bond_atom_site_label_2
_geom_bond_distance
O1 C5 1.430(6)
O1 C12 1.436(6)
O2 C14 1.215(5)
O3 C17 1.429(5)
O3 H3 0.8200
O4 C7 1.429(5)
O4 C18 1.450(5)
O5 C6 1.222(5)
N1 C6 1.326(5)
N1 C13 1.457(5)
N1 C5 1.473(6)
N2 C14 1.374(5)
N2 C8 1.457(5)
N2 C7 1.465(5)
C1 C22 1.361(8)
C1 C2 1.369(8)
C1 H1 0.9300
C2 C3 1.376(7)
C2 H2 0.9300
C3 C4 1.382(6)
C3 H3A 0.9300
C4 C21 1.377(6)
C4 C5 1.505(6)
C5 H5A 0.9800
C6 C7 1.543(6)
C7 C19 1.506(6)
C8 C15 1.378(6)
C8 C9 1.419(6)
C9 C10 1.399(7)
C9 C17 1.520(7)
C10 C11 1.373(8)
C10 H10 0.9300
C11 C16 1.377(8)
C11 H11 0.9300
C12 C13 1.506(6)
C12 H12A 0.9700
C12 H12B 0.9700
C13 C14 1.506(6)
C13 H13 0.9800
C15 C16 1.386(7)
C15 H15 0.9300
C16 H16 0.9300
C17 C18 1.522(7)
C17 H17 0.9800
C18 C20 1.491(7)
C18 H18 0.9800
C19 C20 1.324(7)
C19 H19 0.9300
C20 H20 0.9300
C21 C22 1.394(7)
C21 H21 0.9300
C22 H22 0.9300
